data_2242098
loop_
_publ_author_name
'Le Thi Hong, Hai'
'Nguyen Thu, Thao'
'Nguyen, Hien'
'Van Meervelt, Luc'

_publ_section_title
;
 Crystal structures of two platinum(II) complexes containing ethyl
 eugenoxyacetate and 2-aminopyridine
;
_journal_coeditor_code RZ5208
_journal_issue 4
_journal_name_full 'Acta Crystallographica Section E'
_journal_page_first 573
_journal_page_last 578
_journal_paper_doi 10.1107/S2056989017004285
_journal_volume 73
_journal_year 2017
_chemical_formula_iupac '[Pt (C14 H17 O4) Cl (C5 H6 N2)]'
_chemical_formula_moiety 'C19 H23 Cl N2 O4 Pt'
_chemical_formula_sum 'C19 H23 Cl N2 O4 Pt'
_chemical_formula_weight 573.93
_chemical_name_systematic
(2-Aminopyridine-\k<i>N</i>)chlorido{5-ethoxycarbonylmethoxy-4-methoxy-1-[(2,3-\h)-prop-2-en-1-yl]phenyl-\k<i>C</i>^1^}platinum(II)
_space_group_crystal_system monoclinic
_space_group_IT_number 14
_space_group_name_Hall '-P 2ybc'
_space_group_name_H-M_alt 'P 1 21/c 1'
_symmetry_space_group_name_Hall '-P 2ybc'
_symmetry_space_group_name_H-M 'P 1 21/c 1'
_atom_sites_solution_hydrogens geom
_audit_creation_method
;
Olex2 1.2
(compiled 2015.09.30 svn.r3233 for OlexSys, GUI svn.r5103)
;
_cell_angle_alpha 90
_cell_angle_beta 117.329(4)
_cell_angle_gamma 90
_cell_formula_units_Z 4
_cell_length_a 15.1198(5)
_cell_length_b 10.0855(2)
_cell_length_c 14.1855(4)
_cell_measurement_reflns_used 14326
_cell_measurement_temperature 100.01(10)
_cell_measurement_theta_max 29.1110
_cell_measurement_theta_min 3.2230
_cell_volume 1921.72(12)
_computing_cell_refinement
;
CrysAlis PRO (Rigaku Oxford Diffraction, 2015)
;
_computing_data_collection
;
CrysAlis PRO (Rigaku Oxford Diffraction, 2015)
;
_computing_data_reduction
;
CrysAlis PRO (Rigaku Oxford Diffraction, 2015)
;
_computing_molecular_graphics
;
OLEX2 (Dolomanov <i>et al.</i>,  2009)
;
_computing_publication_material
;
OLEX2 (Dolomanov <i>et al.</i>,  2009)
;
_computing_structure_refinement
;
SHELXL2014 (Sheldrick, 2015)
;
_computing_structure_solution
;
SUPERFLIP (Palatinus & Chapuis, 2007)
;
_diffrn_ambient_temperature 100.01(10)
_diffrn_detector_area_resol_mean 15.9631
_diffrn_measured_fraction_theta_full 1.000
_diffrn_measured_fraction_theta_max 1.000
_diffrn_measurement_device 'four-circle diffractometer'
_diffrn_measurement_device_type 'Agilent SuperNova diffractometer (single source at offset, Eos detector)'
_diffrn_measurement_method '\w scans'
_diffrn_radiation_monochromator mirror
_diffrn_radiation_type MoK\a
_diffrn_radiation_wavelength 0.71073
_diffrn_reflns_av_R_equivalents 0.0334
_diffrn_reflns_limit_h_max 18
_diffrn_reflns_limit_h_min -18
_diffrn_reflns_limit_k_max 12
_diffrn_reflns_limit_k_min -12
_diffrn_reflns_limit_l_max 17
_diffrn_reflns_limit_l_min -17
_diffrn_reflns_number 20268
_diffrn_reflns_theta_full 25.214
_diffrn_reflns_theta_max 26.342
_diffrn_reflns_theta_min 2.523
_exptl_absorpt_coefficient_mu 7.468
_exptl_absorpt_correction_T_max 1.00000
_exptl_absorpt_correction_T_min 0.31352
_exptl_absorpt_correction_type multi-scan
_exptl_absorpt_process_details
;
(CrysAlis PRO; Rigaku Oxford Diffraction, 2015)
;
_exptl_crystal_colour white
_exptl_crystal_density_diffrn 1.984
_exptl_crystal_description block
_exptl_crystal_F_000 1112
_exptl_crystal_size_max 0.3
_exptl_crystal_size_mid 0.3
_exptl_crystal_size_min 0.2
_refine_diff_density_max 0.691
_refine_diff_density_min -1.035
_refine_ls_extinction_method none
_refine_ls_goodness_of_fit_ref 1.059
_refine_ls_hydrogen_treatment constr
_refine_ls_matrix_type full
_refine_ls_number_parameters 246
_refine_ls_number_reflns 3928
_refine_ls_number_restraints 0
_refine_ls_restrained_S_all 1.059
_refine_ls_R_factor_all 0.0178
_refine_ls_R_factor_gt 0.0162
_refine_ls_shift/su_max 0.000
_refine_ls_shift/su_mean 0.000
_refine_ls_structure_factor_coef Fsqd
_refine_ls_weighting_details 'w=1/[\s^2^(Fo^2^)+(0.0159P)^2^+1.3858P] where P=(Fo^2^+2Fc^2^)/3'
_refine_ls_weighting_scheme calc
_refine_ls_wR_factor_gt 0.0375
_refine_ls_wR_factor_ref 0.0382
_reflns_number_gt 3715
_reflns_number_total 3928
_reflns_threshold_expression 'I > 2\s(I)'
_cod_data_source_file rz5208sup1.cif
_cod_data_source_block II
_cod_original_cell_volume 1921.72(11)
_cod_database_code 2242098
_shelx_space_group_comment
;
The symmetry employed for this shelxl refinement is uniquely defined
by the following loop, which should always be used as a source of
symmetry information in preference to the above space-group names.
They are only intended as comments.
;

loop_
_space_group_symop_operation_xyz
'x, y, z'
'-x, y+1/2, -z+1/2'
'-x, -y, -z'
'x, -y-1/2, z-1/2'

loop_
_atom_site_type_symbol
_atom_site_label
_atom_site_fract_x
_atom_site_fract_y
_atom_site_fract_z
_atom_site_U_iso_or_equiv
_atom_site_adp_type
_atom_site_calc_flag
_atom_site_occupancy
Pt Pt1 0.10189(2) 0.16233(2) 0.26543(2) 0.00950(4) Uani d 1
N N2 -0.03286(15) 0.2169(2) 0.12855(16) 0.0120(4) Uani d 1
C C3 -0.10502(19) 0.1243(3) 0.0838(2) 0.0152(5) Uani d 1
H H3 -0.0934 0.0380 0.1141 0.018 Uiso calc 1
C C4 -0.1940(2) 0.1495(3) -0.0030(2) 0.0184(6) Uani d 1
H H4 -0.2437 0.0828 -0.0320 0.022 Uiso calc 1
C C5 -0.2097(2) 0.2756(3) -0.0476(2) 0.0185(6) Uani d 1
H H5 -0.2705 0.2958 -0.1084 0.022 Uiso calc 1
C C6 -0.1378(2) 0.3701(3) -0.0039(2) 0.0172(6) Uani d 1
H H6 -0.1479 0.4561 -0.0344 0.021 Uiso calc 1
C C7 -0.0487(2) 0.3395(2) 0.0864(2) 0.0131(5) Uani d 1
N N8 0.02411(16) 0.4301(2) 0.13082(18) 0.0190(5) Uani d 1
H H8A 0.0804 0.4087 0.1861 0.023 Uiso calc 1
H H8B 0.0154 0.5109 0.1046 0.023 Uiso calc 1
C C9 0.1753(2) 0.1410(3) 0.1694(2) 0.0165(6) Uani d 1
H H9A 0.2434 0.1627 0.2122 0.020 Uiso calc 1
H H9B 0.1320 0.2033 0.1191 0.020 Uiso calc 1
C C10 0.13895(19) 0.0178(3) 0.18011(19) 0.0141(5) Uani d 1
H H10 0.0818 -0.0176 0.1146 0.017 Uiso calc 1
C C11 0.20439(19) -0.0853(3) 0.25867(19) 0.0140(5) Uani d 1
H H11A 0.1626 -0.1585 0.2626 0.017 Uiso calc 1
H H11B 0.2511 -0.1227 0.2345 0.017 Uiso calc 1
C C12 0.26227(18) -0.0239(2) 0.36696(18) 0.0106(5) Uani d 1
C C13 0.22571(18) 0.0934(2) 0.38748(19) 0.0105(5) Uani d 1
C C14 0.27648(18) 0.1489(2) 0.48888(19) 0.0102(5) Uani d 1
H H14 0.2536 0.2298 0.5043 0.012 Uiso calc 1
C C15 0.35958(18) 0.0873(2) 0.56683(18) 0.0104(5) Uani d 1
C C16 0.39390(17) -0.0322(2) 0.54590(18) 0.0099(5) Uani d 1
C C17 0.34544(18) -0.0865(2) 0.44517(19) 0.0105(5) Uani d 1
H H17 0.3691 -0.1666 0.4295 0.013 Uiso calc 1
O O18 0.47426(13) -0.08947(17) 0.62958(13) 0.0129(4) Uani d 1
C C19 0.52470(19) -0.1911(3) 0.6034(2) 0.0148(5) Uani d 1
H H19A 0.5461 -0.1566 0.5526 0.022 Uiso calc 1
H H19B 0.4797 -0.2664 0.5719 0.022 Uiso calc 1
H H19C 0.5831 -0.2202 0.6679 0.022 Uiso calc 1
O O20 0.40683(13) 0.14275(17) 0.66777(13) 0.0113(4) Uani d 1
C C21 0.50526(18) 0.1854(2) 0.6969(2) 0.0124(5) Uani d 1
H H21A 0.5375 0.1211 0.6697 0.015 Uiso calc 1
H H21B 0.5436 0.1867 0.7752 0.015 Uiso calc 1
C C22 0.50842(19) 0.3214(3) 0.65427(19) 0.0135(5) Uani d 1
O O23 0.43843(14) 0.39064(19) 0.60292(15) 0.0208(4) Uani d 1
O O24 0.60368(13) 0.35149(17) 0.68185(14) 0.0140(4) Uani d 1
C C25 0.6206(2) 0.4778(3) 0.6433(2) 0.0177(6) Uani d 1
H H25A 0.5806 0.5482 0.6543 0.021 Uiso calc 1
H H25B 0.6007 0.4719 0.5665 0.021 Uiso calc 1
C C26 0.7291(2) 0.5093(3) 0.7039(2) 0.0240(6) Uani d 1
H H26A 0.7436 0.5898 0.6749 0.036 Uiso calc 1
H H26B 0.7681 0.4353 0.6978 0.036 Uiso calc 1
H H26C 0.7466 0.5234 0.7788 0.036 Uiso calc 1
Cl Cl27 0.04241(4) 0.25459(6) 0.37522(5) 0.01518(13) Uani d 1

loop_
_atom_site_aniso_label
_atom_site_aniso_U_11
_atom_site_aniso_U_22
_atom_site_aniso_U_33
_atom_site_aniso_U_12
_atom_site_aniso_U_13
_atom_site_aniso_U_23
Pt1 0.00860(6) 0.00919(6) 0.00852(6) 0.00084(3) 0.00203(4) 0.00005(3)
N2 0.0111(10) 0.0127(11) 0.0102(10) 0.0025(9) 0.0033(8) 0.0001(8)
C3 0.0147(13) 0.0158(13) 0.0155(13) -0.0001(11) 0.0074(11) -0.0018(11)
C4 0.0147(14) 0.0216(15) 0.0171(13) 0.0003(11) 0.0058(11) -0.0074(11)
C5 0.0140(13) 0.0283(16) 0.0101(12) 0.0096(12) 0.0029(10) -0.0020(11)
C6 0.0182(14) 0.0192(14) 0.0134(13) 0.0088(11) 0.0066(11) 0.0030(11)
C7 0.0150(13) 0.0148(14) 0.0122(12) 0.0055(10) 0.0084(11) 0.0014(10)
N8 0.0184(12) 0.0116(11) 0.0218(12) 0.0009(9) 0.0047(10) 0.0043(9)
C9 0.0136(13) 0.0237(15) 0.0113(12) 0.0045(11) 0.0051(11) 0.0000(11)
C10 0.0145(13) 0.0167(14) 0.0093(11) 0.0025(11) 0.0039(10) -0.0050(10)
C11 0.0127(13) 0.0128(13) 0.0129(12) 0.0019(10) 0.0028(10) -0.0034(10)
C12 0.0103(12) 0.0133(13) 0.0088(11) -0.0013(10) 0.0049(10) -0.0018(10)
C13 0.0086(12) 0.0111(13) 0.0125(12) 0.0000(10) 0.0054(10) 0.0015(10)
C14 0.0106(12) 0.0090(12) 0.0122(12) 0.0005(9) 0.0063(10) -0.0004(9)
C15 0.0109(12) 0.0128(13) 0.0088(11) -0.0051(10) 0.0056(10) -0.0019(9)
C16 0.0080(11) 0.0117(13) 0.0093(11) 0.0004(10) 0.0034(9) 0.0033(9)
C17 0.0123(12) 0.0083(12) 0.0127(12) 0.0015(10) 0.0072(10) 0.0009(10)
O18 0.0132(9) 0.0119(9) 0.0107(8) 0.0044(7) 0.0031(7) 0.0026(7)
C19 0.0134(13) 0.0159(13) 0.0154(13) 0.0049(11) 0.0069(11) 0.0043(11)
O20 0.0100(9) 0.0159(9) 0.0079(8) -0.0030(7) 0.0039(7) -0.0033(7)
C21 0.0103(12) 0.0146(13) 0.0103(12) -0.0017(10) 0.0031(10) -0.0010(10)
C22 0.0142(13) 0.0156(14) 0.0088(12) -0.0022(10) 0.0036(10) -0.0051(10)
O23 0.0140(10) 0.0204(10) 0.0204(10) 0.0014(8) 0.0014(8) 0.0044(8)
O24 0.0126(9) 0.0120(9) 0.0178(9) -0.0010(7) 0.0072(8) 0.0013(7)
C25 0.0212(14) 0.0124(14) 0.0179(13) -0.0023(11) 0.0076(11) 0.0017(11)
C26 0.0211(15) 0.0194(15) 0.0300(16) -0.0059(12) 0.0103(13) 0.0030(12)
Cl27 0.0151(3) 0.0148(3) 0.0144(3) 0.0038(2) 0.0058(2) -0.0020(2)

loop_
_atom_type_symbol
_atom_type_description
_atom_type_scat_dispersion_real
_atom_type_scat_dispersion_imag
_atom_type_scat_source
C C 0.0033 0.0016 'International Tables Vol C Tables 4.2.6.8 and 6.1.1.4'
H H 0.0000 0.0000 'International Tables Vol C Tables 4.2.6.8 and 6.1.1.4'
N N 0.0061 0.0033 'International Tables Vol C Tables 4.2.6.8 and 6.1.1.4'
O O 0.0106 0.0060 'International Tables Vol C Tables 4.2.6.8 and 6.1.1.4'
Cl Cl 0.1484 0.1585 'International Tables Vol C Tables 4.2.6.8 and 6.1.1.4'
Pt Pt -1.7033 8.3905 'International Tables Vol C Tables 4.2.6.8 and 6.1.1.4'

loop_
_geom_angle_atom_site_label_1
_geom_angle_atom_site_label_2
_geom_angle_atom_site_label_3
_geom_angle
N2 Pt1 Cl27 90.28(6)
C9 Pt1 N2 90.24(9)
C9 Pt1 C10 38.29(10)
C9 Pt1 Cl27 161.33(7)
C10 Pt1 N2 92.85(9)
C10 Pt1 Cl27 160.20(7)
C13 Pt1 N2 174.40(9)
C13 Pt1 C9 87.89(10)
C13 Pt1 C10 82.42(10)
C13 Pt1 Cl27 93.18(7)
C3 N2 Pt1 118.29(17)
C7 N2 Pt1 122.69(17)
C7 N2 C3 119.0(2)
N2 C3 H3 118.6
N2 C3 C4 122.8(3)
C4 C3 H3 118.6
C3 C4 H4 120.9
C3 C4 C5 118.1(3)
C5 C4 H4 120.9
C4 C5 H5 120.1
C6 C5 C4 119.9(2)
C6 C5 H5 120.1
C5 C6 H6 120.2
C5 C6 C7 119.6(3)
C7 C6 H6 120.2
N2 C7 C6 120.6(2)
N8 C7 N2 118.4(2)
N8 C7 C6 121.0(2)
C7 N8 H8A 120.0
C7 N8 H8B 120.0
H8A N8 H8B 120.0
Pt1 C9 H9A 107.3
Pt1 C9 H9B 91.7
H9A C9 H9B 120.0
C10 C9 Pt1 70.86(15)
C10 C9 H9A 120.0
C10 C9 H9B 120.0
Pt1 C10 H10 115.6
C9 C10 Pt1 70.85(15)
C9 C10 H10 115.6
C9 C10 C11 122.4(2)
C11 C10 Pt1 107.81(16)
C11 C10 H10 115.6
C10 C11 H11A 109.6
C10 C11 H11B 109.6
H11A C11 H11B 108.1
C12 C11 C10 110.2(2)
C12 C11 H11A 109.6
C12 C11 H11B 109.6
C13 C12 C11 117.5(2)
C17 C12 C11 121.0(2)
C17 C12 C13 121.3(2)
C12 C13 Pt1 114.69(17)
C12 C13 C14 118.2(2)
C14 C13 Pt1 127.13(19)
C13 C14 H14 119.6
C15 C14 C13 120.7(2)
C15 C14 H14 119.6
C14 C15 C16 120.5(2)
C14 C15 O20 119.5(2)
O20 C15 C16 120.0(2)
C17 C16 C15 119.2(2)
O18 C16 C15 116.5(2)
O18 C16 C17 124.3(2)
C12 C17 H17 120.0
C16 C17 C12 120.0(2)
C16 C17 H17 120.0
C16 O18 C19 116.32(19)
O18 C19 H19A 109.5
O18 C19 H19B 109.5
O18 C19 H19C 109.5
H19A C19 H19B 109.5
H19A C19 H19C 109.5
H19B C19 H19C 109.5
C15 O20 C21 113.37(19)
O20 C21 H21A 109.1
O20 C21 H21B 109.1
O20 C21 C22 112.4(2)
H21A C21 H21B 107.9
C22 C21 H21A 109.1
C22 C21 H21B 109.1
O23 C22 C21 126.4(2)
O23 C22 O24 125.2(2)
O24 C22 C21 108.4(2)
C22 O24 C25 116.0(2)
O24 C25 H25A 110.1
O24 C25 H25B 110.1
O24 C25 C26 107.8(2)
H25A C25 H25B 108.5
C26 C25 H25A 110.1
C26 C25 H25B 110.1
C25 C26 H26A 109.5
C25 C26 H26B 109.5
C25 C26 H26C 109.5
H26A C26 H26B 109.5
H26A C26 H26C 109.5
H26B C26 H26C 109.5

loop_
_geom_bond_atom_site_label_1
_geom_bond_atom_site_label_2
_geom_bond_distance
Pt1 N2 2.143(2)
Pt1 C9 2.127(3)
Pt1 C10 2.127(2)
Pt1 C13 2.003(2)
Pt1 Cl27 2.3209(6)
N2 C3 1.353(3)
N2 C7 1.346(3)
C3 H3 0.9500
C3 C4 1.367(4)
C4 H4 0.9500
C4 C5 1.392(4)
C5 H5 0.9500
C5 C6 1.363(4)
C6 H6 0.9500
C6 C7 1.402(4)
C7 N8 1.345(3)
N8 H8A 0.8800
N8 H8B 0.8800
C9 H9A 0.9500
C9 H9B 0.9500
C9 C10 1.395(4)
C10 H10 1.0000
C10 C11 1.514(3)
C11 H11A 0.9900
C11 H11B 0.9900
C11 C12 1.509(3)
C12 C13 1.391(4)
C12 C17 1.389(3)
C13 C14 1.399(3)
C14 H14 0.9500
C14 C15 1.382(3)
C15 C16 1.397(4)
C15 O20 1.391(3)
C16 C17 1.385(3)
C16 O18 1.376(3)
C17 H17 0.9500
O18 C19 1.425(3)
C19 H19A 0.9800
C19 H19B 0.9800
C19 H19C 0.9800
O20 C21 1.416(3)
C21 H21A 0.9900
C21 H21B 0.9900
C21 C22 1.509(4)
C22 O23 1.196(3)
C22 O24 1.343(3)
O24 C25 1.454(3)
C25 H25A 0.9900
C25 H25B 0.9900
C25 C26 1.495(4)
C26 H26A 0.9800
C26 H26B 0.9800
C26 H26C 0.9800

loop_
_geom_hbond_atom_site_label_D
_geom_hbond_atom_site_label_H
_geom_hbond_atom_site_label_A
_geom_hbond_site_symmetry_D
_geom_hbond_site_symmetry_H
_geom_hbond_site_symmetry_A
_geom_hbond_distance_DH
_geom_hbond_distance_HA
_geom_hbond_distance_DA
_geom_hbond_angle_DHA
_geom_hbond_publ_flag
C17 H17 O24 1_555 1_555 3_656 0.95 2.60 3.501(3) 159 yes
C25 H25B O23 1_555 1_555 3_666 0.99 2.60 3.449(3) 144 yes
N8 H8B Cl27 1_555 1_555 2_555 0.88 2.67 3.413(2) 143 yes
C19 H19A <i>Cg</i>2 1_555 1_555 3_656 0.98 2.63 3.476(3) 145 yes

loop_
_geom_torsion_atom_site_label_1
_geom_torsion_atom_site_label_2
_geom_torsion_atom_site_label_3
_geom_torsion_atom_site_label_4
_geom_torsion
Pt1 N2 C3 C4 179.4(2)
Pt1 N2 C7 C6 179.41(18)
Pt1 N2 C7 N8 1.5(3)
Pt1 C9 C10 C11 -99.4(2)
Pt1 C10 C11 C12 -28.5(2)
Pt1 C13 C14 C15 177.68(18)
N2 C3 C4 C5 1.0(4)
C3 N2 C7 C6 -1.3(4)
C3 N2 C7 N8 -179.2(2)
C3 C4 C5 C6 -0.7(4)
C4 C5 C6 C7 -0.5(4)
C5 C6 C7 N2 1.5(4)
C5 C6 C7 N8 179.4(3)
C7 N2 C3 C4 0.0(4)
C9 C10 C11 C12 49.7(3)
C10 C11 C12 C13 21.0(3)
C10 C11 C12 C17 -162.9(2)
C11 C12 C13 Pt1 -1.4(3)
C11 C12 C13 C14 177.6(2)
C11 C12 C17 C16 -176.2(2)
C12 C13 C14 C15 -1.2(4)
C13 C12 C17 C16 -0.2(4)
C13 C14 C15 C16 -0.5(4)
C13 C14 C15 O20 -178.1(2)
C14 C15 C16 C17 1.9(4)
C14 C15 C16 O18 -177.0(2)
C14 C15 O20 C21 -115.9(2)
C15 C16 C17 C12 -1.5(4)
C15 C16 O18 C19 -164.7(2)
C15 O20 C21 C22 83.1(3)
C16 C15 O20 C21 66.4(3)
C17 C12 C13 Pt1 -177.47(19)
C17 C12 C13 C14 1.5(4)
C17 C16 O18 C19 16.5(3)
O18 C16 C17 C12 177.3(2)
O20 C15 C16 C17 179.5(2)
O20 C15 C16 O18 0.6(3)
O20 C21 C22 O23 1.2(4)
O20 C21 C22 O24 -177.57(19)
C21 C22 O24 C25 177.5(2)
C22 O24 C25 C26 165.5(2)
O23 C22 O24 C25 -1.3(4)

_cod_database_fobs_code 2242098
